data_7217599
loop_
_publ_author_name
'Qian, Jinjie'
'Jiang, Feilong'
'Su, Kongzhao'
'Li, Qipeng'
'Zhou, Kang'
'Wu, Mingyan'
'Yuan, Daqiang'
'Hong, Maochun'

_publ_section_title
;
 Sorption comparison of two indium--organic framework isomers with
 syn--anti configurations
;
_journal_issue 32
_journal_name_full CrystEngComm
_journal_page_first 7434
_journal_paper_doi 10.1039/C4CE00712C
_journal_volume 16
_journal_year 2014
_chemical_formula_sum 'C7 H4 In0.25 O2'
_chemical_formula_weight 148.81
_chemical_name_systematic
; 
 ? 
;
_space_group_IT_number 112
_symmetry_cell_setting tetragonal
_symmetry_space_group_name_Hall 'P -4 2c'
_symmetry_space_group_name_H-M 'P -4 2 c'
_atom_sites_solution_hydrogens geom
_atom_sites_solution_primary direct
_atom_sites_solution_secondary difmap
_audit_creation_method SHELXL-97
_cell_angle_alpha 90.00
_cell_angle_beta 90.00
_cell_angle_gamma 90.00
_cell_formula_units_Z 8
_cell_length_a 10.74540(10)
_cell_length_b 10.74540(10)
_cell_length_c 14.4927(5)
_cell_measurement_reflns_used 2513
_cell_measurement_temperature 173(2)
_cell_measurement_theta_max 70.2750
_cell_measurement_theta_min 4.0990
_cell_volume 1673.38(6)
_computing_cell_refinement
;
CrysAlisPro, Agilent Technologies,
Version 1.171.36.28 (release 01-02-2013 CrysAlis171 .NET)
(compiled Feb  1 2013,16:14:44)
;
_computing_data_collection
;
CrysAlisPro, Agilent Technologies,
Version 1.171.36.28 (release 01-02-2013 CrysAlis171 .NET)
(compiled Feb  1 2013,16:14:44)
;
_computing_data_reduction
;
CrysAlisPro, Agilent Technologies,
Version 1.171.36.28 (release 01-02-2013 CrysAlis171 .NET)
(compiled Feb  1 2013,16:14:44)
;
_computing_structure_refinement 'SHELXL-97 (Sheldrick, 1997)'
_computing_structure_solution 'SHELXS-97 (Sheldrick, 1990)'
_diffrn_ambient_temperature 173(2)
_diffrn_measured_fraction_theta_full 0.965
_diffrn_measured_fraction_theta_max 0.965
_diffrn_radiation_monochromator graphite
_diffrn_radiation_source 'fine-focus sealed tube'
_diffrn_radiation_type CuK\a
_diffrn_radiation_wavelength 1.54184
_diffrn_reflns_av_R_equivalents 0.0182
_diffrn_reflns_av_sigmaI/netI 0.0128
_diffrn_reflns_limit_h_max 10
_diffrn_reflns_limit_h_min -12
_diffrn_reflns_limit_k_max 12
_diffrn_reflns_limit_k_min -8
_diffrn_reflns_limit_l_max 16
_diffrn_reflns_limit_l_min -12
_diffrn_reflns_number 4202
_diffrn_reflns_theta_full 64.85
_diffrn_reflns_theta_max 64.85
_diffrn_reflns_theta_min 4.11
_exptl_absorpt_coefficient_mu 5.971
_exptl_absorpt_correction_T_max 0.7962
_exptl_absorpt_correction_T_min 0.5343
_exptl_absorpt_correction_type multi-scan
_exptl_crystal_colour colorless
_exptl_crystal_density_diffrn 1.181
_exptl_crystal_density_method 'not measured'
_exptl_crystal_description polyhedral
_exptl_crystal_F_000 594
_exptl_crystal_size_max 0.12
_exptl_crystal_size_mid 0.08
_exptl_crystal_size_min 0.04
_platon_squeeze_details
;
;
_refine_diff_density_max 0.606
_refine_diff_density_min -0.398
_refine_diff_density_rms 0.056
_refine_ls_abs_structure_details 'Flack H D (1983), Acta Cryst. A39, 876-881'
_refine_ls_abs_structure_Flack 0.00
_refine_ls_extinction_method none
_refine_ls_goodness_of_fit_ref 1.118
_refine_ls_hydrogen_treatment mixed
_refine_ls_matrix_type full
_refine_ls_number_parameters 84
_refine_ls_number_reflns 1237
_refine_ls_number_restraints 7
_refine_ls_restrained_S_all 1.144
_refine_ls_R_factor_all 0.0577
_refine_ls_R_factor_gt 0.0511
_refine_ls_shift/su_max 0.000
_refine_ls_shift/su_mean 0.000
_refine_ls_structure_factor_coef Fsqd
_refine_ls_weighting_details 'calc w=1/[\s^2^(Fo^2^)+(0.1141P)^2^+0.1620P] where P=(Fo^2^+2Fc^2^)/3'
_refine_ls_weighting_scheme calc
_refine_ls_wR_factor_gt 0.1688
_refine_ls_wR_factor_ref 0.1815
_reflns_number_gt 958
_reflns_number_total 1237
_reflns_threshold_expression >2sigma(I)
_cod_duplicate_entry 7215835
_cod_data_source_file c4ce00712c2.cif
_cod_data_source_block In-3BPDC
_cod_depositor_comments
;
The following automatic conversions were performed:

'_symmetry_cell_setting' value 'Tetragonal' changed to 'tetragonal'
according to
/usr/data/users/saulius/crontab/automatic-downloads/current/RSC/lib/dictionaries/cif_core.dic
dictionary named 'cif_core.dic' version 2.4.2 from 2011-04-26.

Automatic conversion script
Id: cif_fix_values 2281 2013-09-26 08:29:07Z andrius 
;
_cod_original_sg_symbol_H-M P-42c
_cod_database_code 7217599

loop_
_symmetry_equiv_pos_as_xyz
'x, y, z'
'y, -x, -z'
'-x, -y, z'
'-y, x, -z'
'x, -y, -z+1/2'
'-x, y, -z+1/2'
'-y, -x, z+1/2'
'y, x, z+1/2'

loop_
_atom_site_label
_atom_site_type_symbol
_atom_site_fract_x
_atom_site_fract_y
_atom_site_fract_z
_atom_site_U_iso_or_equiv
_atom_site_adp_type
_atom_site_occupancy
_atom_site_symmetry_multiplicity
_atom_site_calc_flag
_atom_site_refinement_flags
In1 In 0.0000 0.0000 0.0000 0.1232(5) Uani 1 4 d S
C7 C 0.0819(7) -0.2111(8) 0.0485(8) 0.124(2) Uani 1 1 d DU
C4 C 0.1263(7) -0.3430(8) 0.0777(9) 0.137(3) Uani 1 1 d D
O1 O 0.0775(6) -0.1960(6) -0.0352(6) 0.1468(19) Uani 1 1 d U
C1 C 0.2031(6) -0.5811(10) 0.1267(11) 0.155(4) Uani 1 1 d .
H1 H 0.2306 -0.6616 0.1445 0.186 Uiso 1 1 calc R
O2 O 0.0516(5) -0.1407(7) 0.1120(6) 0.1411(18) Uani 1 1 d .
C5 C 0.1348(6) -0.3709(8) 0.1687(9) 0.140(3) Uani 1 1 d .
H5 H 0.1168 -0.3085 0.2132 0.168 Uiso 1 1 calc R
C6 C 0.1696(5) -0.4896(10) 0.1982(8) 0.150(3) Uani 1 1 d .
C3 C 0.1586(8) -0.4299(10) 0.0140(10) 0.147(3) Uani 1 1 d .
H3 H 0.1567 -0.4080 -0.0495 0.176 Uiso 1 1 calc R
C2 C 0.1954(10) -0.5531(12) 0.0390(10) 0.162(4) Uani 1 1 d .
H2 H 0.2138 -0.6133 -0.0070 0.194 Uiso 1 1 calc R

loop_
_atom_site_aniso_label
_atom_site_aniso_U_11
_atom_site_aniso_U_22
_atom_site_aniso_U_33
_atom_site_aniso_U_23
_atom_site_aniso_U_13
_atom_site_aniso_U_12
In1 0.0941(5) 0.0941(5) 0.1815(10) 0.000 0.000 0.000
C7 0.083(4) 0.151(7) 0.137(5) 0.009(6) 0.021(4) -0.015(4)
C4 0.069(3) 0.122(6) 0.220(10) 0.044(7) -0.011(5) -0.014(4)
O1 0.116(4) 0.139(4) 0.186(6) 0.012(4) 0.002(4) -0.005(3)
C1 0.067(3) 0.139(7) 0.258(11) 0.055(8) 0.005(5) 0.002(4)
O2 0.103(3) 0.147(5) 0.174(5) 0.024(4) 0.004(3) -0.006(3)
C5 0.056(3) 0.126(5) 0.240(9) 0.048(6) -0.005(4) -0.014(3)
C6 0.060(3) 0.138(6) 0.254(10) 0.060(8) -0.001(4) 0.002(4)
C3 0.099(5) 0.135(7) 0.207(10) 0.029(8) -0.021(7) 0.000(5)
C2 0.129(7) 0.155(8) 0.201(11) 0.035(7) -0.022(7) 0.005(6)

loop_
_atom_type_symbol
_atom_type_description
_atom_type_scat_dispersion_real
_atom_type_scat_dispersion_imag
_atom_type_scat_source
C C 0.0181 0.0091 'International Tables Vol C Tables 4.2.6.8 and 6.1.1.4'
H H 0.0000 0.0000 'International Tables Vol C Tables 4.2.6.8 and 6.1.1.4'
O O 0.0492 0.0322 'International Tables Vol C Tables 4.2.6.8 and 6.1.1.4'
In In 0.0822 5.0449 'International Tables Vol C Tables 4.2.6.8 and 6.1.1.4'

loop_
_geom_angle_atom_site_label_1
_geom_angle_atom_site_label_2
_geom_angle_atom_site_label_3
_geom_angle
_geom_angle_site_symmetry_1
_geom_angle_site_symmetry_3
O2 In1 O2 120.3(2) 3 2
O2 In1 O2 120.3(2) 3 4
O2 In1 O2 89.5(4) 2 4
O2 In1 O2 89.5(4) 3 .
O2 In1 O2 120.3(2) 2 .
O2 In1 O2 120.3(2) 4 .
O2 In1 O1 57.9(2) 3 3
O2 In1 O1 80.0(2) 2 3
O2 In1 O1 82.0(2) 4 3
O2 In1 O1 147.4(3) . 3
O2 In1 O1 80.0(2) 3 4
O2 In1 O1 147.4(3) 2 4
O2 In1 O1 57.9(2) 4 4
O2 In1 O1 82.0(2) . 4
O1 In1 O1 92.76(9) 3 4
O2 In1 O1 147.4(3) 3 .
O2 In1 O1 82.0(2) 2 .
O2 In1 O1 80.0(2) 4 .
O2 In1 O1 57.9(2) . .
O1 In1 O1 154.6(4) 3 .
O1 In1 O1 92.76(9) 4 .
O2 In1 O1 82.0(2) 3 2
O2 In1 O1 57.9(2) 2 2
O2 In1 O1 147.4(3) 4 2
O2 In1 O1 80.0(2) . 2
O1 In1 O1 92.76(9) 3 2
O1 In1 O1 154.6(4) 4 2
O1 In1 O1 92.76(9) . 2
O2 In1 C7 102.1(3) 3 2
O2 In1 C7 29.1(2) 2 2
O2 In1 C7 118.7(4) 4 2
O2 In1 C7 100.6(3) . 2
O1 In1 C7 86.2(3) 3 2
O1 In1 C7 176.6(4) 4 2
O1 In1 C7 86.9(3) . 2
O1 In1 C7 28.8(2) 2 2
O2 In1 C7 100.6(3) 3 4
O2 In1 C7 118.7(4) 2 4
O2 In1 C7 29.1(2) 4 4
O2 In1 C7 102.1(3) . 4
O1 In1 C7 86.9(3) 3 4
O1 In1 C7 28.8(2) 4 4
O1 In1 C7 86.2(3) . 4
O1 In1 C7 176.6(4) 2 4
C7 In1 C7 147.8(5) 2 4
O2 In1 C7 29.1(2) 3 3
O2 In1 C7 100.6(3) 2 3
O2 In1 C7 102.1(3) 4 3
O2 In1 C7 118.7(4) . 3
O1 In1 C7 28.8(2) 3 3
O1 In1 C7 86.2(3) 4 3
O1 In1 C7 176.6(4) . 3
O1 In1 C7 86.9(3) 2 3
C7 In1 C7 94.41(14) 2 3
C7 In1 C7 94.41(14) 4 3
O2 In1 C7 118.7(4) 3 .
O2 In1 C7 102.1(3) 2 .
O2 In1 C7 100.6(3) 4 .
O2 In1 C7 29.1(2) . .
O1 In1 C7 176.6(4) 3 .
O1 In1 C7 86.9(3) 4 .
O1 In1 C7 28.8(2) . .
O1 In1 C7 86.2(3) 2 .
C7 In1 C7 94.41(14) 2 .
C7 In1 C7 94.41(14) 4 .
C7 In1 C7 147.8(5) 3 .
O1 C7 O2 130.3(8) . .
O1 C7 C4 113.7(9) . .
O2 C7 C4 115.9(9) . .
O1 C7 In1 66.0(5) . .
O2 C7 In1 64.3(4) . .
C4 C7 In1 177.5(5) . .
C3 C4 C5 119.5(9) . .
C3 C4 C7 121.4(10) . .
C5 C4 C7 119.2(10) . .
C7 O1 In1 85.2(5) . .
C2 C1 C6 120.9(10) . .
C2 C1 H1 119.5 . .
C6 C1 H1 119.5 . .
C7 O2 In1 86.6(5) . .
C4 C5 C6 121.2(11) . .
C4 C5 H5 119.4 . .
C6 C5 H5 119.4 . .
C5 C6 C1 117.3(10) . .
C5 C6 C6 116.0(14) . 5_545
C1 C6 C6 126.7(11) . 5_545
C4 C3 C2 122.4(12) . .
C4 C3 H3 118.8 . .
C2 C3 H3 118.8 . .
C1 C2 C3 118.5(13) . .
C1 C2 H2 120.7 . .
C3 C2 H2 120.7 . .

loop_
_geom_bond_atom_site_label_1
_geom_bond_atom_site_label_2
_geom_bond_distance
_geom_bond_site_symmetry_2
In1 O2 2.286(6) 3
In1 O2 2.286(6) 2
In1 O2 2.286(6) 4
In1 O2 2.286(6) .
In1 O1 2.322(7) 3
In1 O1 2.322(7) 4
In1 O1 2.322(7) .
In1 O1 2.322(7) 2
In1 C7 2.533(8) 2
In1 C7 2.533(8) 4
In1 C7 2.533(8) 3
In1 C7 2.533(8) .
C7 O1 1.224(9) .
C7 O2 1.236(10) .
C7 C4 1.554(8) .
C4 C3 1.359(15) .
C4 C5 1.355(14) .
C1 C2 1.308(14) .
C1 C6 1.474(17) .
C1 H1 0.9500 .
C5 C6 1.396(13) .
C5 H5 0.9500 .
C6 C6 1.52(2) 5_545
C3 C2 1.427(16) .
C3 H3 0.9500 .
C2 H2 0.9500 .

loop_
_platon_squeeze_void_nr
_platon_squeeze_void_average_x
_platon_squeeze_void_average_y
_platon_squeeze_void_average_z
_platon_squeeze_void_volume
_platon_squeeze_void_count_electrons
_platon_squeeze_void_content
1 -0.148 0.497 0.704 610 173 ' '
